data_7113985
loop_
_publ_author_name
'Raja Mohanrao'
'Aromal Asokan'
'Kana M. Sureshan'

_publ_section_title
;
 Bio-inspired synthesis of rare and unnatural carbohydrates and cyclitols
 through strain driven epimerization
;
_journal_name_full Chem.Commun.
_journal_page_first 6707
_journal_paper_doi 10.1039/C4CC00868E
_journal_volume 50
_journal_year 2014
_chemical_formula_moiety 'C21 H26 O8'
_chemical_formula_sum 'C21 H26 O8'
_chemical_formula_weight 406.42
_chemical_name_systematic
;
 ?
;
_space_group_IT_number 2
_symmetry_cell_setting triclinic
_symmetry_space_group_name_Hall '-P 1'
_symmetry_space_group_name_H-M 'P -1'
_atom_sites_solution_hydrogens geom
_atom_sites_solution_primary direct
_atom_sites_solution_secondary difmap
_audit_creation_method SHELXL-97
_cell_angle_alpha 80.544(2)
_cell_angle_beta 79.936(2)
_cell_angle_gamma 85.211(2)
_cell_formula_units_Z 4
_cell_length_a 10.2227(4)
_cell_length_b 13.8627(5)
_cell_length_c 15.3841(6)
_cell_measurement_reflns_used 9915
_cell_measurement_temperature 296(2)
_cell_measurement_theta_max 23.12
_cell_measurement_theta_min 2.62
_cell_volume 2114.06(14)
_computing_cell_refinement 'Bruker SAINT'
_computing_data_collection 'Bruker APEX2'
_computing_data_reduction 'Bruker SAINT'
_computing_molecular_graphics 'Bruker SHELXTL'
_computing_publication_material 'Bruker SHELXTL'
_computing_structure_refinement 'SHELXL-97 (Sheldrick, 2008)'
_computing_structure_solution 'SHELXS-97 (Sheldrick, 2008)'
_diffrn_ambient_temperature 296(2)
_diffrn_measured_fraction_theta_full 0.999
_diffrn_measured_fraction_theta_max 0.999
_diffrn_measurement_device_type 'Bruker APEX-II CCD'
_diffrn_measurement_method '\f and \w scans'
_diffrn_radiation_monochromator graphite
_diffrn_radiation_source 'fine-focus sealed tube'
_diffrn_radiation_type MoK\a
_diffrn_radiation_wavelength 0.71073
_diffrn_reflns_av_R_equivalents 0.0232
_diffrn_reflns_av_sigmaI/netI 0.0238
_diffrn_reflns_limit_h_max 12
_diffrn_reflns_limit_h_min -12
_diffrn_reflns_limit_k_max 16
_diffrn_reflns_limit_k_min -16
_diffrn_reflns_limit_l_max 18
_diffrn_reflns_limit_l_min -18
_diffrn_reflns_number 32304
_diffrn_reflns_theta_full 25.00
_diffrn_reflns_theta_max 25.00
_diffrn_reflns_theta_min 1.36
_diffrn_standards_number 0
_exptl_absorpt_coefficient_mu 0.098
_exptl_absorpt_correction_T_max 0.9855
_exptl_absorpt_correction_T_min 0.9759
_exptl_absorpt_correction_type multi-scan
_exptl_absorpt_process_details SADABS
_exptl_crystal_colour colourless
_exptl_crystal_density_diffrn 1.277
_exptl_crystal_density_meas 1.276
_exptl_crystal_density_method 'not measured'
_exptl_crystal_description block
_exptl_crystal_F_000 864
_exptl_crystal_size_max 0.25
_exptl_crystal_size_mid 0.20
_exptl_crystal_size_min 0.15
_refine_diff_density_max 0.471
_refine_diff_density_min -0.390
_refine_diff_density_rms 0.058
_refine_ls_extinction_method none
_refine_ls_goodness_of_fit_ref 1.018
_refine_ls_hydrogen_treatment constr
_refine_ls_matrix_type full
_refine_ls_number_parameters 596
_refine_ls_number_reflns 7453
_refine_ls_number_restraints 0
_refine_ls_restrained_S_all 1.018
_refine_ls_R_factor_all 0.1032
_refine_ls_R_factor_gt 0.0678
_refine_ls_shift/su_max 0.004
_refine_ls_shift/su_mean 0.001
_refine_ls_structure_factor_coef Fsqd
_refine_ls_weighting_details 'calc w=1/[\s^2^(Fo^2^)+(0.1183P)^2^+1.1692P] where P=(Fo^2^+2Fc^2^)/3'
_refine_ls_weighting_scheme calc
_refine_ls_wR_factor_gt 0.1946
_refine_ls_wR_factor_ref 0.2319
_reflns_number_gt 4829
_reflns_number_total 7453
_reflns_threshold_expression >2\s(I)
_cod_data_source_file c4cc00868e3.cif
_cod_data_source_block 0337_280913_kms_j_vi_428_0m
_cod_original_sg_symbol_H-M 'P-1   '
_cod_database_code 7113985

loop_
_symmetry_equiv_pos_as_xyz
'x, y, z'
'-x, -y, -z'

loop_
_atom_site_label
_atom_site_type_symbol
_atom_site_fract_x
_atom_site_fract_y
_atom_site_fract_z
_atom_site_U_iso_or_equiv
_atom_site_adp_type
_atom_site_occupancy
_atom_site_symmetry_multiplicity
_atom_site_calc_flag
_atom_site_refinement_flags
_atom_site_disorder_assembly
_atom_site_disorder_group
C1A C 0.4221(3) 1.0038(2) 0.2730(2) 0.0679(9) Uani 1 1 d . . .
H1A H 0.3620 1.0583 0.2525 0.081 Uiso 1 1 calc R A 1
C1B C 0.4490(3) 0.4732(2) 0.2585(2) 0.0631(8) Uani 1 1 d . . .
H1B H 0.4964 0.4113 0.2460 0.076 Uiso 1 1 calc R B 1
C4A C 0.1843(3) 0.9205(3) 0.3259(2) 0.0693(9) Uani 1 1 d . . .
H4A H 0.1545 0.9875 0.3032 0.083 Uiso 1 1 calc R C 1
C4B C 0.2298(3) 0.3630(2) 0.3004(2) 0.0622(8) Uani 1 1 d . . .
H4B H 0.2910 0.3119 0.2764 0.075 Uiso 1 1 calc R D 1
C7A C 0.3212(3) 0.9139(3) 0.0986(2) 0.0797(10) Uani 1 1 d . E .
C7B C 0.2194(4) 0.5362(3) 0.4423(2) 0.0815(11) Uani 1 1 d . E .
C8A C 0.2858(5) 0.9909(4) 0.0252(3) 0.1290(19) Uani 1 1 d . . .
H8A1 H 0.2151 0.9698 0.0004 0.194 Uiso 1 1 calc R . .
H8A2 H 0.3622 1.0018 -0.0206 0.194 Uiso 1 1 calc R . .
H8A3 H 0.2572 1.0507 0.0485 0.194 Uiso 1 1 calc R . .
C8B C 0.1155(4) 0.6194(3) 0.4324(3) 0.1112(15) Uani 1 1 d . . .
H8B1 H 0.1484 0.6779 0.4445 0.167 Uiso 1 1 calc R . .
H8B2 H 0.0358 0.6033 0.4738 0.167 Uiso 1 1 calc R . .
H8B3 H 0.0963 0.6299 0.3726 0.167 Uiso 1 1 calc R . .
C9A C 0.3609(5) 0.8159(4) 0.0692(4) 0.1235(17) Uani 1 1 d . . .
H9A1 H 0.2902 0.7950 0.0444 0.185 Uiso 1 1 calc R . .
H9A2 H 0.3784 0.7689 0.1196 0.185 Uiso 1 1 calc R . .
H9A3 H 0.4397 0.8213 0.0248 0.185 Uiso 1 1 calc R . .
C9B C 0.2579(6) 0.5186(4) 0.5340(3) 0.1294(18) Uani 1 1 d . . .
H9B1 H 0.2886 0.5778 0.5462 0.194 Uiso 1 1 calc R . .
H9B2 H 0.3275 0.4678 0.5365 0.194 Uiso 1 1 calc R . .
H9B3 H 0.1819 0.4990 0.5777 0.194 Uiso 1 1 calc R . .
C10A C 0.4243(4) 0.8272(3) 0.4629(3) 0.0886(12) Uani 1 1 d . E .
C10B C 0.2980(4) 0.4457(3) 0.0748(2) 0.0786(10) Uani 1 1 d . E .
C11A C 0.5071(5) 0.7333(4) 0.4472(4) 0.1203(17) Uani 1 1 d . . .
H11A H 0.5913 0.7345 0.4663 0.180 Uiso 1 1 calc R . .
H11B H 0.5213 0.7282 0.3847 0.180 Uiso 1 1 calc R . .
H11C H 0.4608 0.6780 0.4806 0.180 Uiso 1 1 calc R . .
C11B C 0.2473(6) 0.5297(4) 0.0120(4) 0.1338(19) Uani 1 1 d . . .
H11D H 0.3156 0.5463 -0.0385 0.201 Uiso 1 1 calc R . .
H11E H 0.2233 0.5853 0.0424 0.201 Uiso 1 1 calc R . .
H11F H 0.1706 0.5110 -0.0081 0.201 Uiso 1 1 calc R . .
C12A C 0.4048(6) 0.8450(5) 0.5577(3) 0.149(2) Uani 1 1 d . . .
H12A H 0.4900 0.8470 0.5754 0.224 Uiso 1 1 calc R . .
H12B H 0.3567 0.7930 0.5956 0.224 Uiso 1 1 calc R . .
H12C H 0.3553 0.9063 0.5629 0.224 Uiso 1 1 calc R . .
C12B C 0.3485(6) 0.3608(4) 0.0278(3) 0.1234(17) Uani 1 1 d . . .
H12D H 0.4146 0.3817 -0.0228 0.185 Uiso 1 1 calc R . .
H12E H 0.2761 0.3354 0.0080 0.185 Uiso 1 1 calc R . .
H12F H 0.3873 0.3106 0.0680 0.185 Uiso 1 1 calc R . .
C13A C -0.0457(3) 0.8978(3) 0.3860(3) 0.0875(11) Uani 1 1 d . . .
C13B C 0.0852(4) 0.2317(3) 0.3451(3) 0.0828(11) Uani 1 1 d . . .
C14A C -0.1524(4) 0.8286(4) 0.4081(4) 0.1165(16) Uani 1 1 d . E .
H14A H -0.1199 0.7678 0.3879 0.175 Uiso 1 1 calc R . .
H14B H -0.2262 0.8556 0.3793 0.175 Uiso 1 1 calc R . .
H14C H -0.1808 0.8173 0.4716 0.175 Uiso 1 1 calc R . .
C14B C -0.0579(4) 0.2093(3) 0.3678(3) 0.1084(15) Uani 1 1 d . E .
H14D H -0.1122 0.2690 0.3591 0.163 Uiso 1 1 calc R . .
H14E H -0.0770 0.1791 0.4291 0.163 Uiso 1 1 calc R . .
H14F H -0.0768 0.1655 0.3299 0.163 Uiso 1 1 calc R . .
C15A C 0.5821(3) 1.1252(3) 0.2193(2) 0.0684(9) Uani 1 1 d . . .
C15B C 0.6721(3) 0.5236(2) 0.2354(2) 0.0604(7) Uani 1 1 d . . .
C16A C 0.7246(3) 1.1414(2) 0.1872(2) 0.0630(8) Uani 1 1 d . E .
C16B C 0.7549(3) 0.6096(2) 0.2092(2) 0.0618(8) Uani 1 1 d . E .
C17A C 0.7639(4) 1.2352(3) 0.1592(3) 0.1065(15) Uani 1 1 d . . .
H17A H 0.7008 1.2875 0.1612 0.128 Uiso 1 1 calc R E .
C17B C 0.8906(4) 0.5944(3) 0.2026(3) 0.1009(13) Uani 1 1 d . . .
H17B H 0.9290 0.5313 0.2143 0.121 Uiso 1 1 calc R E .
C18A C 0.8949(4) 1.2526(4) 0.1284(4) 0.1217(18) Uani 1 1 d . E .
H18A H 0.9205 1.3167 0.1114 0.146 Uiso 1 1 calc R . .
C18B C 0.9700(4) 0.6744(4) 0.1783(4) 0.1247(18) Uani 1 1 d . E .
H18B H 1.0618 0.6644 0.1745 0.150 Uiso 1 1 calc R . .
C19A C 0.9869(4) 1.1776(4) 0.1227(4) 0.1158(16) Uani 1 1 d . . .
H19A H 1.0750 1.1895 0.0984 0.139 Uiso 1 1 calc R E .
C19B C 0.9164(5) 0.7658(4) 0.1602(3) 0.1118(15) Uani 1 1 d . . .
H19B H 0.9708 0.8186 0.1447 0.134 Uiso 1 1 calc R E .
C20A C 0.9505(4) 1.0836(4) 0.1529(4) 0.1091(15) Uani 1 1 d . E .
H20A H 1.0146 1.0319 0.1518 0.131 Uiso 1 1 calc R . .
C20B C 0.7814(4) 0.7809(3) 0.1647(3) 0.1007(13) Uani 1 1 d . E .
H20B H 0.7441 0.8438 0.1504 0.121 Uiso 1 1 calc R . .
C21A C 0.8189(3) 1.0656(3) 0.1848(3) 0.0832(10) Uani 1 1 d . . .
H21A H 0.7942 1.0016 0.2048 0.100 Uiso 1 1 calc R E .
C21B C 0.7010(3) 0.7031(3) 0.1904(3) 0.0787(10) Uani 1 1 d . . .
H21B H 0.6092 0.7140 0.1951 0.094 Uiso 1 1 calc R E .
O1A O 0.5583(2) 1.03210(16) 0.24512(16) 0.0731(6) Uani 1 1 d . E .
O1B O 0.54358(18) 0.54857(15) 0.23305(14) 0.0637(6) Uani 1 1 d . E .
O2A O 0.4252(2) 0.9447(2) 0.13482(18) 0.1020(9) Uani 1 1 d . . .
O2B O 0.3325(2) 0.55593(18) 0.37455(18) 0.0839(7) Uani 1 1 d . . .
O3A O 0.2130(2) 0.90566(19) 0.17058(16) 0.0796(7) Uani 1 1 d . . .
O3B O 0.1732(2) 0.44934(18) 0.42439(16) 0.0857(8) Uani 1 1 d . . .
O4A O 0.0710(2) 0.86039(18) 0.35149(18) 0.0831(7) Uani 1 1 d . E .
O4B O 0.09896(19) 0.32559(15) 0.32252(15) 0.0649(6) Uani 1 1 d . E .
O5A O 0.2997(2) 0.82375(19) 0.43490(16) 0.0802(7) Uani 1 1 d . . .
O5B O 0.1993(3) 0.4201(2) 0.14900(17) 0.1005(9) Uani 1 1 d . . .
O6A O 0.4861(2) 0.90615(19) 0.40387(18) 0.0832(7) Uani 1 1 d . . .
O6B O 0.4038(3) 0.4746(2) 0.11132(16) 0.0921(8) Uani 1 1 d . . .
O7A O -0.0588(3) 0.9796(3) 0.4014(3) 0.1552(17) Uani 1 1 d . E .
O7B O 0.1793(3) 0.1737(2) 0.3486(3) 0.1441(15) Uani 1 1 d . E .
O8A O 0.4966(3) 1.1893(2) 0.2235(3) 0.1328(14) Uani 1 1 d . E .
O8B O 0.7125(2) 0.4412(2) 0.2564(2) 0.0956(8) Uani 1 1 d . E .
C2A C 0.4070(4) 0.9158(4) 0.2266(3) 0.0602(12) Uani 0.678(3) 1 d P E 1
H2A H 0.4736 0.8634 0.2415 0.072 Uiso 0.678(3) 1 calc PR E 1
C3A C 0.2672(4) 0.8755(3) 0.2511(3) 0.0502(10) Uani 0.678(3) 1 d P E 1
H3A H 0.2729 0.8039 0.2658 0.060 Uiso 0.678(3) 1 calc PR E 1
C5A C 0.2541(4) 0.9220(3) 0.4018(3) 0.0609(12) Uani 0.678(3) 1 d P E 1
H5A H 0.1958 0.9515 0.4493 0.073 Uiso 0.678(3) 1 calc PR E 1
C6A C 0.3851(4) 0.9762(3) 0.3723(3) 0.0601(12) Uani 0.678(3) 1 d P E 1
H6A H 0.3795 1.0346 0.4013 0.072 Uiso 0.678(3) 1 calc PR E 1
C2B C 0.3960(5) 0.4611(4) 0.3471(3) 0.0697(13) Uani 0.678(3) 1 d P E 1
H2B H 0.4664 0.4372 0.3825 0.084 Uiso 0.678(3) 1 calc PR E 1
C3B C 0.2817(5) 0.3905(4) 0.3724(3) 0.0701(13) Uani 0.678(3) 1 d P E 1
H3B H 0.3088 0.3317 0.4114 0.084 Uiso 0.678(3) 1 calc PR E 1
C5B C 0.2222(5) 0.4522(4) 0.2220(3) 0.0685(13) Uani 0.678(3) 1 d P E 1
H5B H 0.1512 0.5002 0.2406 0.082 Uiso 0.678(3) 1 calc PR E 1
C6B C 0.3527(5) 0.5024(4) 0.1898(3) 0.0708(13) Uani 0.678(3) 1 d P E 1
H6B H 0.3348 0.5736 0.1814 0.085 Uiso 0.678(3) 1 calc PR E 1
C2A' C 0.3597(13) 1.0127(12) 0.1989(10) 0.100(4) Uani 0.322(3) 1 d P E 2
H2A' H 0.3547 1.0807 0.1691 0.120 Uiso 0.322(3) 1 calc PR E 2
C3A' C 0.2199(13) 0.9724(13) 0.2294(11) 0.110(5) Uani 0.322(3) 1 d P E 2
H3A' H 0.1535 1.0265 0.2191 0.132 Uiso 0.322(3) 1 calc PR E 2
C5A' C 0.3120(13) 0.8559(11) 0.3443(12) 0.113(5) Uani 0.322(3) 1 d P E 2
H5A' H 0.3193 0.7992 0.3129 0.135 Uiso 0.322(3) 1 calc PR E 2
C6A' C 0.4486(14) 0.9063(12) 0.3227(14) 0.121(6) Uani 0.322(3) 1 d P E 2
H6A' H 0.5148 0.8684 0.2858 0.145 Uiso 0.322(3) 1 calc PR E 2
C2B' C 0.3145(7) 0.5282(5) 0.3060(5) 0.0386(18) Uani 0.322(3) 1 d P E 2
H2B' H 0.2894 0.5852 0.2642 0.046 Uiso 0.322(3) 1 calc PR E 2
C3B' C 0.1947(7) 0.4636(5) 0.3363(5) 0.0385(18) Uani 0.322(3) 1 d P E 2
H3B' H 0.1162 0.4966 0.3136 0.046 Uiso 0.322(3) 1 calc PR E 2
C5B' C 0.2937(7) 0.3591(5) 0.2191(5) 0.0375(17) Uani 0.322(3) 1 d P E 2
H5B' H 0.3122 0.2911 0.2086 0.045 Uiso 0.322(3) 1 calc PR E 2
C6B' C 0.4231(7) 0.4157(5) 0.1970(5) 0.0424(19) Uani 0.322(3) 1 d P E 2
H6B' H 0.4991 0.3688 0.1862 0.051 Uiso 0.322(3) 1 calc PR E 2

loop_
_atom_site_aniso_label
_atom_site_aniso_U_11
_atom_site_aniso_U_22
_atom_site_aniso_U_33
_atom_site_aniso_U_23
_atom_site_aniso_U_13
_atom_site_aniso_U_12
C1A 0.0451(16) 0.069(2) 0.086(2) -0.0151(17) 0.0074(16) -0.0114(14)
C1B 0.0438(15) 0.0535(17) 0.091(2) -0.0074(16) -0.0102(15) -0.0065(12)
C4A 0.0489(17) 0.073(2) 0.084(2) -0.0208(17) 0.0060(16) -0.0157(15)
C4B 0.0436(15) 0.0477(16) 0.097(2) -0.0165(15) -0.0114(16) -0.0041(12)
C7A 0.0538(19) 0.110(3) 0.074(2) -0.020(2) -0.0002(16) -0.0044(18)
C7B 0.078(2) 0.090(3) 0.075(2) -0.0159(18) 0.0106(18) -0.041(2)
C8A 0.105(4) 0.167(5) 0.092(3) 0.005(3) 0.013(3) 0.015(3)
C8B 0.088(3) 0.112(3) 0.126(4) -0.038(3) 0.033(3) -0.024(3)
C9A 0.118(4) 0.139(4) 0.122(4) -0.061(3) -0.011(3) 0.005(3)
C9B 0.160(5) 0.151(5) 0.084(3) -0.029(3) -0.009(3) -0.052(4)
C10A 0.071(2) 0.120(3) 0.078(2) -0.005(2) -0.0049(18) -0.056(2)
C10B 0.079(2) 0.091(3) 0.062(2) -0.0068(18) -0.0016(18) -0.0161(19)
C11A 0.101(3) 0.108(4) 0.149(4) 0.016(3) -0.034(3) -0.033(3)
C11B 0.143(5) 0.133(4) 0.117(4) 0.017(3) -0.038(3) 0.004(4)
C12A 0.128(4) 0.247(7) 0.086(3) -0.020(4) -0.020(3) -0.099(5)
C12B 0.156(5) 0.118(4) 0.094(3) -0.031(3) -0.006(3) 0.004(3)
C13A 0.052(2) 0.097(3) 0.109(3) -0.018(2) 0.0050(19) -0.0142(19)
C13B 0.066(2) 0.072(2) 0.107(3) -0.031(2) 0.0189(19) -0.0202(19)
C14A 0.055(2) 0.154(4) 0.140(4) -0.026(3) 0.004(2) -0.038(2)
C14B 0.075(2) 0.112(3) 0.138(4) -0.046(3) 0.026(2) -0.044(2)
C15A 0.0509(18) 0.074(2) 0.069(2) 0.0097(16) 0.0021(14) -0.0042(16)
C15B 0.0465(17) 0.073(2) 0.0639(18) -0.0155(15) -0.0112(13) -0.0007(14)
C16A 0.0520(17) 0.071(2) 0.0600(18) 0.0024(14) -0.0017(13) -0.0069(14)
C16B 0.0460(16) 0.082(2) 0.0579(18) -0.0129(15) -0.0043(13) -0.0100(14)
C17A 0.064(2) 0.083(3) 0.145(4) 0.028(2) 0.014(2) -0.0029(19)
C17B 0.052(2) 0.105(3) 0.140(4) -0.006(3) -0.013(2) -0.011(2)
C18A 0.075(3) 0.093(3) 0.170(5) 0.033(3) 0.012(3) -0.023(2)
C18B 0.053(2) 0.133(4) 0.182(5) -0.004(4) -0.009(3) -0.032(3)
C19A 0.061(2) 0.126(4) 0.138(4) 0.015(3) 0.016(2) -0.018(3)
C19B 0.086(3) 0.113(4) 0.134(4) -0.012(3) 0.001(3) -0.046(3)
C20A 0.056(2) 0.106(3) 0.154(4) -0.019(3) 0.008(2) -0.001(2)
C20B 0.086(3) 0.084(3) 0.132(4) -0.016(2) -0.007(2) -0.027(2)
C21A 0.057(2) 0.079(2) 0.110(3) -0.017(2) 0.0009(19) -0.0069(17)
C21B 0.0550(19) 0.081(2) 0.102(3) -0.0219(19) -0.0062(17) -0.0109(17)
O1A 0.0476(12) 0.0658(14) 0.1021(17) -0.0122(12) 0.0014(11) -0.0116(10)
O1B 0.0423(11) 0.0637(12) 0.0819(14) -0.0056(10) -0.0044(9) -0.0086(9)
O2A 0.0688(16) 0.159(3) 0.0798(18) -0.0390(17) 0.0181(13) -0.0383(16)
O2B 0.0631(14) 0.0847(17) 0.0989(19) -0.0200(14) 0.0179(12) -0.0292(12)
O3A 0.0558(13) 0.1057(18) 0.0766(15) -0.0180(13) -0.0014(11) -0.0126(12)
O3B 0.0860(17) 0.0945(18) 0.0740(16) -0.0227(13) 0.0217(13) -0.0447(14)
O4A 0.0485(13) 0.0942(17) 0.1092(19) -0.0331(14) 0.0058(12) -0.0232(11)
O4B 0.0502(11) 0.0610(13) 0.0844(15) -0.0212(10) 0.0011(10) -0.0138(9)
O5A 0.0652(14) 0.1015(19) 0.0755(16) -0.0069(13) -0.0031(11) -0.0453(13)
O5B 0.0870(18) 0.149(3) 0.0676(16) -0.0223(16) 0.0063(13) -0.0474(17)
O6A 0.0596(14) 0.0965(18) 0.0937(18) -0.0050(14) -0.0060(13) -0.0385(13)
O6B 0.0848(17) 0.124(2) 0.0601(15) -0.0029(14) 0.0096(13) -0.0296(15)
O7A 0.076(2) 0.113(3) 0.250(5) -0.028(3) 0.050(2) -0.0136(18)
O7B 0.091(2) 0.0663(18) 0.248(5) -0.005(2) 0.034(2) -0.0129(16)
O8A 0.0575(15) 0.0851(19) 0.218(4) 0.040(2) 0.0192(18) 0.0025(14)
O8B 0.0633(15) 0.0784(17) 0.145(3) -0.0068(16) -0.0301(15) 0.0025(13)
C2A 0.034(2) 0.073(3) 0.074(3) -0.026(2) 0.0060(19) -0.0066(19)
C3A 0.038(2) 0.055(2) 0.059(3) -0.0141(19) -0.0044(18) -0.0073(17)
C5A 0.044(2) 0.073(3) 0.067(3) -0.033(2) 0.017(2) -0.026(2)
C6A 0.040(2) 0.065(3) 0.077(3) -0.031(2) 0.011(2) -0.020(2)
C2B 0.068(3) 0.076(3) 0.068(3) 0.002(2) -0.021(2) -0.024(2)
C3B 0.076(3) 0.068(3) 0.063(3) 0.008(2) -0.011(2) -0.022(2)
C5B 0.053(3) 0.080(3) 0.071(3) -0.003(2) -0.011(2) -0.008(2)
C6B 0.062(3) 0.077(3) 0.069(3) 0.001(2) -0.005(2) -0.017(2)
C2A' 0.076(8) 0.116(11) 0.108(10) -0.029(8) 0.005(7) -0.022(7)
C3A' 0.066(8) 0.150(14) 0.121(12) -0.034(10) -0.013(7) -0.019(8)
C5A' 0.079(8) 0.099(10) 0.149(15) -0.011(9) 0.023(9) -0.039(7)
C6A' 0.066(8) 0.107(12) 0.182(18) -0.008(11) 0.004(10) -0.037(7)
C2B' 0.034(4) 0.032(4) 0.051(5) -0.011(3) 0.000(3) -0.012(3)
C3B' 0.029(4) 0.034(4) 0.051(5) -0.011(3) 0.006(3) -0.010(3)
C5B' 0.032(4) 0.035(4) 0.043(4) -0.009(3) 0.002(3) -0.004(3)
C6B' 0.034(4) 0.037(4) 0.049(5) -0.004(3) 0.008(3) -0.002(3)

loop_
_atom_type_symbol
_atom_type_description
_atom_type_scat_dispersion_real
_atom_type_scat_dispersion_imag
_atom_type_scat_source
C C 0.0033 0.0016 'International Tables Vol C Tables 4.2.6.8 and 6.1.1.4'
H H 0.0000 0.0000 'International Tables Vol C Tables 4.2.6.8 and 6.1.1.4'
O O 0.0106 0.0060 'International Tables Vol C Tables 4.2.6.8 and 6.1.1.4'

loop_
_geom_angle_atom_site_label_1
_geom_angle_atom_site_label_2
_geom_angle_atom_site_label_3
_geom_angle
C2A' C1A O1A 109.4(6)
C2A' C1A C6A' 119.7(10)
O1A C1A C6A' 98.7(5)
C2A' C1A C6A 137.1(6)
O1A C1A C6A 113.4(3)
C6A' C1A C6A 55.5(8)
C2A' C1A C2A 57.4(7)
O1A C1A C2A 107.1(3)
C6A' C1A C2A 63.7(8)
C6A C1A C2A 109.7(3)
C2A' C1A H1A 53.4
O1A C1A H1A 108.9
C6A' C1A H1A 152.3
C6A C1A H1A 108.9
C2A C1A H1A 108.9
C2B C1B C6B' 125.0(4)
C2B C1B O1B 113.4(3)
C6B' C1B O1B 121.5(4)
C2B C1B C6B 118.1(3)
C6B' C1B C6B 54.0(4)
O1B C1B C6B 102.6(3)
C2B C1B C2B' 52.7(4)
C6B' C1B C2B' 112.6(4)
O1B C1B C2B' 104.4(3)
C6B C1B C2B' 71.0(4)
C2B C1B H1B 107.4
C6B' C1B H1B 53.8
O1B C1B H1B 107.4
C6B C1B H1B 107.4
C2B' C1B H1B 147.6
O4A C4A C5A 111.5(3)
O4A C4A C3A 103.5(3)
C5A C4A C3A 113.6(3)
O4A C4A C3A' 120.5(6)
C5A C4A C3A' 128.0(6)
C3A C4A C3A' 54.9(6)
O4A C4A C5A' 108.7(5)
C5A C4A C5A' 54.9(7)
C3A C4A C5A' 61.1(7)
C3A' C4A C5A' 104.7(8)
O4A C4A H4A 109.3
C5A C4A H4A 109.3
C3A C4A H4A 109.3
C3A' C4A H4A 54.5
C5A' C4A H4A 142.0
C5B' C4B C3B 126.7(4)
C5B' C4B O4B 117.0(4)
C3B C4B O4B 115.9(3)
C5B' C4B C3B' 121.2(5)
C3B C4B C3B' 55.4(4)
O4B C4B C3B' 98.0(3)
C5B' C4B C5B 58.3(4)
C3B C4B C5B 111.5(3)
O4B C4B C5B 106.1(3)
C3B' C4B C5B 67.8(4)
C5B' C4B H4B 49.4
C3B C4B H4B 107.7
O4B C4B H4B 107.7
C3B' C4B H4B 154.0
C5B C4B H4B 107.7
O2A C7A O3A 104.2(3)
O2A C7A C8A 109.6(4)
O3A C7A C8A 109.4(3)
O2A C7A C9A 109.4(3)
O3A C7A C9A 110.5(4)
C8A C7A C9A 113.3(4)
O3B C7B O2B 104.1(3)
O3B C7B C9B 109.6(3)
O2B C7B C9B 111.2(4)
O3B C7B C8B 110.4(3)
O2B C7B C8B 109.2(3)
C9B C7B C8B 112.0(4)
C7A C8A H8A1 109.5
C7A C8A H8A2 109.5
H8A1 C8A H8A2 109.5
C7A C8A H8A3 109.5
H8A1 C8A H8A3 109.5
H8A2 C8A H8A3 109.5
C7B C8B H8B1 109.5
C7B C8B H8B2 109.5
H8B1 C8B H8B2 109.5
C7B C8B H8B3 109.5
H8B1 C8B H8B3 109.5
H8B2 C8B H8B3 109.5
C7A C9A H9A1 109.5
C7A C9A H9A2 109.5
H9A1 C9A H9A2 109.5
C7A C9A H9A3 109.5
H9A1 C9A H9A3 109.5
H9A2 C9A H9A3 109.5
C7B C9B H9B1 109.5
C7B C9B H9B2 109.5
H9B1 C9B H9B2 109.5
C7B C9B H9B3 109.5
H9B1 C9B H9B3 109.5
H9B2 C9B H9B3 109.5
O6A C10A O5A 104.4(3)
O6A C10A C12A 111.2(4)
O5A C10A C12A 110.6(3)
O6A C10A C11A 108.2(3)
O5A C10A C11A 108.7(3)
C12A C10A C11A 113.3(5)
O5B C10B O6B 104.6(3)
O5B C10B C12B 112.2(3)
O6B C10B C12B 107.9(4)
O5B C10B C11B 110.4(4)
O6B C10B C11B 110.3(4)
C12B C10B C11B 111.2(4)
C10A C11A H11A 109.5
C10A C11A H11B 109.5
H11A C11A H11B 109.5
C10A C11A H11C 109.5
H11A C11A H11C 109.5
H11B C11A H11C 109.5
C10B C11B H11D 109.5
C10B C11B H11E 109.5
H11D C11B H11E 109.5
C10B C11B H11F 109.5
H11D C11B H11F 109.5
H11E C11B H11F 109.5
C10A C12A H12A 109.5
C10A C12A H12B 109.5
H12A C12A H12B 109.5
C10A C12A H12C 109.5
H12A C12A H12C 109.5
H12B C12A H12C 109.5
C10B C12B H12D 109.5
C10B C12B H12E 109.5
H12D C12B H12E 109.5
C10B C12B H12F 109.5
H12D C12B H12F 109.5
H12E C12B H12F 109.5
O7A C13A O4A 121.3(3)
O7A C13A C14A 124.1(4)
O4A C13A C14A 114.5(4)
O7B C13B O4B 122.1(3)
O7B C13B C14B 126.7(4)
O4B C13B C14B 111.2(3)
C13A C14A H14A 109.5
C13A C14A H14B 109.5
H14A C14A H14B 109.5
C13A C14A H14C 109.5
H14A C14A H14C 109.5
H14B C14A H14C 109.5
C13B C14B H14D 109.5
C13B C14B H14E 109.5
H14D C14B H14E 109.5
C13B C14B H14F 109.5
H14D C14B H14F 109.5
H14E C14B H14F 109.5
O8A C15A O1A 122.8(3)
O8A C15A C16A 124.1(3)
O1A C15A C16A 113.1(3)
O8B C15B O1B 122.8(3)
O8B C15B C16B 125.4(3)
O1B C15B C16B 111.8(3)
C21A C16A C17A 118.8(3)
C21A C16A C15A 121.9(3)
C17A C16A C15A 119.3(3)
C21B C16B C17B 119.2(3)
C21B C16B C15B 122.4(3)
C17B C16B C15B 118.4(3)
C18A C17A C16A 120.7(4)
C18A C17A H17A 119.7
C16A C17A H17A 119.7
C16B C17B C18B 119.2(4)
C16B C17B H17B 120.4
C18B C17B H17B 120.4
C19A C18A C17A 120.4(4)
C19A C18A H18A 119.8
C17A C18A H18A 119.8
C19B C18B C17B 121.2(4)
C19B C18B H18B 119.4
C17B C18B H18B 119.4
C18A C19A C20A 119.8(4)
C18A C19A H19A 120.1
C20A C19A H19A 120.1
C18B C19B C20B 119.7(4)
C18B C19B H19B 120.2
C20B C19B H19B 120.2
C19A C20A C21A 120.0(4)
C19A C20A H20A 120.0
C21A C20A H20A 120.0
C19B C20B C21B 120.0(4)
C19B C20B H20B 120.0
C21B C20B H20B 120.0
C16A C21A C20A 120.2(4)
C16A C21A H21A 119.9
C20A C21A H21A 119.9
C16B C21B C20B 120.7(3)
C16B C21B H21B 119.7
C20B C21B H21B 119.7
C15A O1A C1A 119.6(2)
C15B O1B C1B 118.7(2)
C2A O2A C7A 110.5(3)
C2A O2A C2A' 58.2(6)
C7A O2A C2A' 105.6(6)
C2B' O2B C7B 109.2(4)
C2B' O2B C2B 58.1(4)
C7B O2B C2B 109.6(3)
C3A' O3A C7A 111.2(6)
C3A' O3A C3A 58.9(7)
C7A O3A C3A 107.5(3)
C3B' O3B C7B 101.2(3)
C3B' O3B C3B 58.8(4)
C7B O3B C3B 112.2(3)
C13A O4A C4A 120.3(3)
C13B O4B C4B 120.1(2)
C5A' O5A C10A 109.4(6)
C5A' O5A C5A 59.5(7)
C10A O5A C5A 108.8(3)
C5B O5B C10B 112.1(3)
C5B O5B C5B' 56.0(3)
C10B O5B C5B' 99.4(3)
C6A' O6A C10A 106.7(6)
C6A' O6A C6A 58.6(7)
C10A O6A C6A 109.6(3)
C6B O6B C10B 107.8(3)
C6B O6B C6B' 57.3(4)
C10B O6B C6B' 113.9(4)
O2A C2A C3A 105.2(3)
O2A C2A C1A 109.6(4)
C3A C2A C1A 113.4(3)
O2A C2A H2A 109.5
C3A C2A H2A 109.5
C1A C2A H2A 109.5
O3A C3A C4A 109.9(3)
O3A C3A C2A 102.6(3)
C4A C3A C2A 111.7(3)
O3A C3A H3A 110.8
C4A C3A H3A 110.8
C2A C3A H3A 110.8
O5A C5A C4A 109.7(3)
O5A C5A C6A 103.1(3)
C4A C5A C6A 111.8(4)
O5A C5A H5A 110.7
C4A C5A H5A 110.7
C6A C5A H5A 110.7
O6A C6A C1A 108.5(3)
O6A C6A C5A 104.3(3)
C1A C6A C5A 114.1(3)
O6A C6A H6A 109.9
C1A C6A H6A 109.9
C5A C6A H6A 109.9
C1B C2B O2B 111.2(4)
C1B C2B C3B 113.6(4)
O2B C2B C3B 103.7(4)
C1B C2B H2B 109.4
O2B C2B H2B 109.4
C3B C2B H2B 109.4
C4B C3B O3B 108.0(4)
C4B C3B C2B 116.6(4)
O3B C3B C2B 102.5(4)
C4B C3B H3B 109.8
O3B C3B H3B 109.8
C2B C3B H3B 109.8
O5B C5B C6B 103.1(4)
O5B C5B C4B 109.9(4)
C6B C5B C4B 113.8(4)
O5B C5B H5B 109.9
C6B C5B H5B 109.9
C4B C5B H5B 109.9
O6B C6B C5B 106.6(4)
O6B C6B C1B 111.4(4)
C5B C6B C1B 110.7(4)
O6B C6B H6B 109.4
C5B C6B H6B 109.4
C1B C6B H6B 109.4
C1A C2A' O2A 111.6(10)
C1A C2A' C3A' 108.3(11)
O2A C2A' C3A' 102.2(10)
C1A C2A' H2A' 111.5
O2A C2A' H2A' 111.5
C3A' C2A' H2A' 111.5
O3A C3A' C4A 108.8(11)
O3A C3A' C2A' 104.3(10)
C4A C3A' C2A' 118.4(11)
O3A C3A' H3A' 108.3
C4A C3A' H3A' 108.3
C2A' C3A' H3A' 108.3
O5A C5A' C4A 108.3(9)
O5A C5A' C6A' 102.7(13)
C4A C5A' C6A' 117.9(11)
O5A C5A' H5A' 109.2
C4A C5A' H5A' 109.2
C6A' C5A' H5A' 109.2
O6A C6A' C1A 115.0(12)
O6A C6A' C5A' 105.2(12)
C1A C6A' C5A' 105.8(11)
O6A C6A' H6A' 110.2
C1A C6A' H6A' 110.2
C5A' C6A' H6A' 110.2
O2B C2B' C3B' 104.3(6)
O2B C2B' C1B 111.2(5)
C3B' C2B' C1B 114.7(5)
O2B C2B' H2B' 108.8
C3B' C2B' H2B' 108.8
C1B C2B' H2B' 108.8
O3B C3B' C2B' 107.0(6)
O3B C3B' C4B 110.3(5)
C2B' C3B' C4B 109.0(5)
O3B C3B' H3B' 110.2
C2B' C3B' H3B' 110.2
C4B C3B' H3B' 110.2
C4B C5B' C6B' 113.0(6)
C4B C5B' O5B 107.3(5)
C6B' C5B' O5B 103.4(5)
C4B C5B' H5B' 110.9
C6B' C5B' H5B' 110.9
O5B C5B' H5B' 110.9
C1B C6B' O6B 112.3(5)
C1B C6B' C5B' 118.5(6)
O6B C6B' C5B' 100.0(5)
C1B C6B' H6B' 108.5
O6B C6B' H6B' 108.5
C5B' C6B' H6B' 108.5

loop_
_geom_bond_atom_site_label_1
_geom_bond_atom_site_label_2
_geom_bond_distance
C1A C2A' 1.385(15)
C1A O1A 1.450(3)
C1A C6A' 1.467(17)
C1A C6A 1.500(6)
C1A C2A 1.542(6)
C1A H1A 0.9800
C1B C2B 1.365(6)
C1B C6B' 1.403(8)
C1B O1B 1.443(3)
C1B C6B 1.551(6)
C1B C2B' 1.631(8)
C1B H1B 0.9800
C4A O4A 1.444(4)
C4A C5A 1.474(6)
C4A C3A 1.496(5)
C4A C3A' 1.536(16)
C4A C5A' 1.561(16)
C4A H4A 0.9800
C4B C5B' 1.313(7)
C4B C3B 1.426(6)
C4B O4B 1.440(3)
C4B C3B' 1.574(7)
C4B C5B 1.587(6)
C4B H4B 0.9800
C7A O2A 1.409(4)
C7A O3A 1.419(4)
C7A C8A 1.493(6)
C7A C9A 1.503(6)
C7B O3B 1.413(4)
C7B O2B 1.427(4)
C7B C9B 1.506(6)
C7B C8B 1.508(6)
C8A H8A1 0.9600
C8A H8A2 0.9600
C8A H8A3 0.9600
C8B H8B1 0.9600
C8B H8B2 0.9600
C8B H8B3 0.9600
C9A H9A1 0.9600
C9A H9A2 0.9600
C9A H9A3 0.9600
C9B H9B1 0.9600
C9B H9B2 0.9600
C9B H9B3 0.9600
C10A O6A 1.417(4)
C10A O5A 1.421(4)
C10A C12A 1.496(6)
C10A C11A 1.521(7)
C10B O5B 1.404(4)
C10B O6B 1.415(4)
C10B C12B 1.491(6)
C10B C11B 1.504(6)
C11A H11A 0.9600
C11A H11B 0.9600
C11A H11C 0.9600
C11B H11D 0.9600
C11B H11E 0.9600
C11B H11F 0.9600
C12A H12A 0.9600
C12A H12B 0.9600
C12A H12C 0.9600
C12B H12D 0.9600
C12B H12E 0.9600
C12B H12F 0.9600
C13A O7A 1.188(5)
C13A O4A 1.318(4)
C13A C14A 1.471(5)
C13B O7B 1.203(5)
C13B O4B 1.304(4)
C13B C14B 1.490(5)
C14A H14A 0.9600
C14A H14B 0.9600
C14A H14C 0.9600
C14B H14D 0.9600
C14B H14E 0.9600
C14B H14F 0.9600
C15A O8A 1.195(4)
C15A O1A 1.316(4)
C15A C16A 1.477(4)
C15B O8B 1.195(4)
C15B O1B 1.335(3)
C15B C16B 1.479(4)
C16A C21A 1.367(5)
C16A C17A 1.371(5)
C16B C21B 1.372(5)
C16B C17B 1.375(5)
C17A C18A 1.367(5)
C17A H17A 0.9300
C17B C18B 1.392(6)
C17B H17B 0.9300
C18A C19A 1.347(6)
C18A H18A 0.9300
C18B C19B 1.344(7)
C18B H18B 0.9300
C19A C20A 1.368(6)
C19A H19A 0.9300
C19B C20B 1.370(6)
C19B H19B 0.9300
C20A C21A 1.378(5)
C20A H20A 0.9300
C20B C21B 1.374(5)
C20B H20B 0.9300
C21A H21A 0.9300
C21B H21B 0.9300
O2A C2A 1.387(5)
O2A C2A' 1.509(14)
O2B C2B' 1.229(8)
O2B C2B 1.508(6)
O3A C3A' 1.410(16)
O3A C3A 1.430(5)
O3B C3B' 1.318(8)
O3B C3B 1.513(6)
O5A C5A' 1.379(17)
O5A C5A 1.443(5)
O5B C5B 1.337(6)
O5B C5B' 1.654(8)
O6A C6A' 1.37(2)
O6A C6A 1.449(6)
O6B C6B 1.333(6)
O6B C6B' 1.468(8)
C2A C3A 1.541(5)
C2A H2A 0.9800
C3A H3A 0.9800
C5A C6A 1.552(5)
C5A H5A 0.9800
C6A H6A 0.9800
C2B C3B 1.543(6)
C2B H2B 0.9800
C3B H3B 0.9800
C5B C6B 1.524(6)
C5B H5B 0.9800
C6B H6B 0.9800
C2A' C3A' 1.545(17)
C2A' H2A' 0.9800
C3A' H3A' 0.9800
C5A' C6A' 1.573(16)
C5A' H5A' 0.9800
C6A' H6A' 0.9800
C2B' C3B' 1.538(9)
C2B' H2B' 0.9800
C3B' H3B' 0.9800
C5B' C6B' 1.553(10)
C5B' H5B' 0.9800
C6B' H6B' 0.9800

loop_
_geom_torsion_atom_site_label_1
_geom_torsion_atom_site_label_2
_geom_torsion_atom_site_label_3
_geom_torsion_atom_site_label_4
_geom_torsion
O8A C15A C16A C21A 179.1(4)
O1A C15A C16A C21A 0.6(5)
O8A C15A C16A C17A -0.7(6)
O1A C15A C16A C17A -179.2(4)
O8B C15B C16B C21B -176.4(4)
O1B C15B C16B C21B 3.5(4)
O8B C15B C16B C17B 4.4(5)
O1B C15B C16B C17B -175.7(3)
C21A C16A C17A C18A 0.7(7)
C15A C16A C17A C18A -179.4(4)
C21B C16B C17B C18B 1.0(6)
C15B C16B C17B C18B -179.9(4)
C16A C17A C18A C19A 1.9(9)
C16B C17B C18B C19B -0.8(8)
C17A C18A C19A C20A -3.9(9)
C17B C18B C19B C20B -0.7(9)
C18A C19A C20A C21A 3.3(9)
C18B C19B C20B C21B 2.1(8)
C17A C16A C21A C20A -1.4(6)
C15A C16A C21A C20A 178.8(4)
C19A C20A C21A C16A -0.6(7)
C17B C16B C21B C20B 0.4(6)
C15B C16B C21B C20B -178.8(3)
C19B C20B C21B C16B -1.9(7)
O8A C15A O1A C1A 5.4(6)
C16A C15A O1A C1A -176.1(3)
C2A' C1A O1A C15A 73.0(8)
C6A' C1A O1A C15A -161.2(9)
C6A C1A O1A C15A -105.2(4)
C2A C1A O1A C15A 133.7(3)
O8B C15B O1B C1B 1.1(5)
C16B C15B O1B C1B -178.8(2)
C2B C1B O1B C15B 91.1(4)
C6B' C1B O1B C15B -85.2(5)
C6B C1B O1B C15B -140.5(3)
C2B' C1B O1B C15B 146.2(4)
O3A C7A O2A C2A 25.4(4)
C8A C7A O2A C2A 142.4(4)
C9A C7A O2A C2A -92.8(4)
O3A C7A O2A C2A' -36.0(7)
C8A C7A O2A C2A' 81.1(7)
C9A C7A O2A C2A' -154.1(7)
O3B C7B O2B C2B' 32.8(5)
C9B C7B O2B C2B' 150.7(5)
C8B C7B O2B C2B' -85.1(5)
O3B C7B O2B C2B -29.1(4)
C9B C7B O2B C2B 88.8(4)
C8B C7B O2B C2B -147.1(3)
O2A C7A O3A C3A' 29.8(8)
C8A C7A O3A C3A' -87.3(8)
C9A C7A O3A C3A' 147.3(8)
O2A C7A O3A C3A -32.9(4)
C8A C7A O3A C3A -150.0(4)
C9A C7A O3A C3A 84.6(4)
O2B C7B O3B C3B' -37.3(5)
C9B C7B O3B C3B' -156.3(5)
C8B C7B O3B C3B' 79.9(5)
O2B C7B O3B C3B 23.5(4)
C9B C7B O3B C3B -95.5(4)
C8B C7B O3B C3B 140.6(3)
O7A C13A O4A C4A -4.2(7)
C14A C13A O4A C4A 179.4(3)
C5A C4A O4A C13A 86.5(4)
C3A C4A O4A C13A -151.0(4)
C3A' C4A O4A C13A -94.0(8)
C5A' C4A O4A C13A 145.3(8)
O7B C13B O4B C4B 0.4(6)
C14B C13B O4B C4B 178.3(3)
C5B' C4B O4B C13B 81.3(5)
C3B C4B O4B C13B -92.1(4)
C3B' C4B O4B C13B -147.4(4)
C5B C4B O4B C13B 143.5(3)
O6A C10A O5A C5A' 30.6(8)
C12A C10A O5A C5A' 150.3(8)
C11A C10A O5A C5A' -84.7(8)
O6A C10A O5A C5A -32.8(4)
C12A C10A O5A C5A 86.9(4)
C11A C10A O5A C5A -148.1(3)
O6B C10B O5B C5B 14.8(4)
C12B C10B O5B C5B 131.5(4)
C11B C10B O5B C5B -103.8(5)
O6B C10B O5B C5B' -42.2(4)
C12B C10B O5B C5B' 74.5(4)
C11B C10B O5B C5B' -160.9(4)
O5A C10A O6A C6A' -34.8(8)
C12A C10A O6A C6A' -154.1(8)
C11A C10A O6A C6A' 80.9(8)
O5A C10A O6A C6A 27.2(4)
C12A C10A O6A C6A -92.2(5)
C11A C10A O6A C6A 142.8(4)
O5B C10B O6B C6B -23.8(4)
C12B C10B O6B C6B -143.4(4)
C11B C10B O6B C6B 94.9(4)
O5B C10B O6B C6B' 37.6(5)
C12B C10B O6B C6B' -82.1(5)
C11B C10B O6B C6B' 156.3(4)
C7A O2A C2A C3A -8.5(4)
C2A' O2A C2A C3A 87.7(6)
C7A O2A C2A C1A -130.7(3)
C2A' O2A C2A C1A -34.6(6)
C2A' C1A C2A O2A 38.6(7)
O1A C1A C2A O2A -63.9(4)
C6A' C1A C2A O2A -155.3(7)
C6A C1A C2A O2A 172.7(3)
C2A' C1A C2A C3A -78.6(7)
O1A C1A C2A C3A 178.9(3)
C6A' C1A C2A C3A 87.5(7)
C6A C1A C2A C3A 55.5(5)
C3A' O3A C3A C4A 41.4(7)
C7A O3A C3A C4A 146.0(3)
C3A' O3A C3A C2A -77.5(7)
C7A O3A C3A C2A 27.1(4)
O4A C4A C3A O3A 78.5(4)
C5A C4A C3A O3A -160.4(3)
C3A' C4A C3A O3A -39.5(6)
C5A' C4A C3A O3A -177.4(6)
O4A C4A C3A C2A -168.4(3)
C5A C4A C3A C2A -47.2(5)
C3A' C4A C3A C2A 73.6(7)
C5A' C4A C3A C2A -64.2(6)
O2A C2A C3A O3A -11.4(4)
C1A C2A C3A O3A 108.3(4)
O2A C2A C3A C4A -129.1(4)
C1A C2A C3A C4A -9.3(5)
C5A' O5A C5A C4A 42.2(7)
C10A O5A C5A C4A 144.1(3)
C5A' O5A C5A C6A -76.9(7)
C10A O5A C5A C6A 25.0(4)
O4A C4A C5A O5A 59.6(4)
C3A C4A C5A O5A -56.9(4)
C3A' C4A C5A O5A -119.8(9)
C5A' C4A C5A O5A -38.7(6)
O4A C4A C5A C6A 173.2(3)
C3A C4A C5A C6A 56.7(5)
C3A' C4A C5A C6A -6.1(10)
C5A' C4A C5A C6A 75.0(6)
C6A' O6A C6A C1A -35.6(6)
C10A O6A C6A C1A -133.6(3)
C6A' O6A C6A C5A 86.3(7)
C10A O6A C6A C5A -11.7(4)
C2A' C1A C6A O6A 132.4(10)
O1A C1A C6A O6A -50.1(4)
C6A' C1A C6A O6A 34.2(7)
C2A C1A C6A O6A 69.5(4)
C2A' C1A C6A C5A 16.7(11)
O1A C1A C6A C5A -165.8(3)
C6A' C1A C6A C5A -81.5(8)
C2A C1A C6A C5A -46.2(5)
O5A C5A C6A O6A -7.9(4)
C4A C5A C6A O6A -125.6(4)
O5A C5A C6A C1A 110.3(4)
C4A C5A C6A C1A -7.4(5)
C6B' C1B C2B O2B -128.0(5)
O1B C1B C2B O2B 55.8(4)
C6B C1B C2B O2B -64.1(4)
C2B' C1B C2B O2B -34.8(4)
C6B' C1B C2B C3B -11.4(7)
O1B C1B C2B C3B 172.4(3)
C6B C1B C2B C3B 52.4(5)
C2B' C1B C2B C3B 81.8(5)
C2B' O2B C2B C1B 45.2(5)
C7B O2B C2B C1B 146.2(3)
C2B' O2B C2B C3B -77.3(5)
C7B O2B C2B C3B 23.7(4)
C5B' C4B C3B O3B 141.9(5)
O4B C4B C3B O3B -45.4(4)
C3B' C4B C3B O3B 36.2(4)
C5B C4B C3B O3B 76.2(4)
C5B' C4B C3B C2B 27.2(7)
O4B C4B C3B C2B -160.1(4)
C3B' C4B C3B C2B -78.5(5)
C5B C4B C3B C2B -38.5(5)
C3B' O3B C3B C4B -42.7(4)
C7B O3B C3B C4B -132.6(3)
C3B' O3B C3B C2B 81.0(4)
C7B O3B C3B C2B -8.9(4)
C1B C2B C3B C4B -11.7(6)
O2B C2B C3B C4B 109.2(4)
C1B C2B C3B O3B -129.5(4)
O2B C2B C3B O3B -8.6(4)
C10B O5B C5B C6B -1.2(5)
C5B' O5B C5B C6B 85.3(4)
C10B O5B C5B C4B -122.9(3)
C5B' O5B C5B C4B -36.4(4)
C5B' C4B C5B O5B 46.8(5)
C3B C4B C5B O5B 167.5(4)
O4B C4B C5B O5B -65.4(4)
C3B' C4B C5B O5B -157.6(4)
C5B' C4B C5B C6B -68.3(5)
C3B C4B C5B C6B 52.4(5)
O4B C4B C5B C6B 179.5(4)
C3B' C4B C5B C6B 87.3(5)
C10B O6B C6B C5B 23.2(5)
C6B' O6B C6B C5B -84.2(5)
C10B O6B C6B C1B 144.1(3)
C6B' O6B C6B C1B 36.7(4)
O5B C5B C6B O6B -13.8(5)
C4B C5B C6B O6B 105.2(4)
O5B C5B C6B C1B -135.1(4)
C4B C5B C6B C1B -16.0(6)
C2B C1B C6B O6B -155.1(4)
C6B' C1B C6B O6B -40.5(4)
O1B C1B C6B O6B 79.5(4)
C2B' C1B C6B O6B -179.4(5)
C2B C1B C6B C5B -36.7(6)
C6B' C1B C6B C5B 77.9(5)
O1B C1B C6B C5B -162.1(4)
C2B' C1B C6B C5B -61.0(4)
O1A C1A C2A' O2A 62.7(10)
C6A' C1A C2A' O2A -49.9(12)
C6A C1A C2A' O2A -119.7(8)
C2A C1A C2A' O2A -35.5(6)
O1A C1A C2A' C3A' 174.5(9)
C6A' C1A C2A' C3A' 61.8(14)
C6A C1A C2A' C3A' -7.9(17)
C2A C1A C2A' C3A' 76.2(11)
C2A O2A C2A' C1A 39.8(7)
C7A O2A C2A' C1A 144.5(7)
C2A O2A C2A' C3A' -75.7(10)
C7A O2A C2A' C3A' 29.0(12)
C7A O3A C3A' C4A -138.0(6)
C3A O3A C3A' C4A -39.8(7)
C7A O3A C3A' C2A' -10.7(13)
C3A O3A C3A' C2A' 87.5(11)
O4A C4A C3A' O3A -45.4(11)
C5A C4A C3A' O3A 133.9(6)
C3A C4A C3A' O3A 39.8(7)
C5A' C4A C3A' O3A 77.2(10)
O4A C4A C3A' C2A' -164.1(10)
C5A C4A C3A' C2A' 15.2(17)
C3A C4A C3A' C2A' -78.9(12)
C5A' C4A C3A' C2A' -41.5(15)
C1A C2A' C3A' O3A -128.9(11)
O2A C2A' C3A' O3A -11.0(14)
C1A C2A' C3A' C4A -7.9(17)
O2A C2A' C3A' C4A 110.1(13)
C10A O5A C5A' C4A -140.0(6)
C5A O5A C5A' C4A -39.0(6)
C10A O5A C5A' C6A' -14.5(12)
C5A O5A C5A' C6A' 86.4(10)
O4A C4A C5A' O5A -63.2(10)
C5A C4A C5A' O5A 40.5(7)
C3A C4A C5A' O5A -158.6(10)
C3A' C4A C5A' O5A 166.8(9)
O4A C4A C5A' C6A' -179.2(12)
C5A C4A C5A' C6A' -75.5(14)
C3A C4A C5A' C6A' 85.4(14)
C3A' C4A C5A' C6A' 50.8(16)
C10A O6A C6A' C1A 141.6(7)
C6A O6A C6A' C1A 38.5(7)
C10A O6A C6A' C5A' 25.5(12)
C6A O6A C6A' C5A' -77.6(10)
C2A' C1A C6A' O6A -167.7(8)
O1A C1A C6A' O6A 74.0(10)
C6A C1A C6A' O6A -38.5(8)
C2A C1A C6A' O6A 178.8(12)
C2A' C1A C6A' C5A' -52.0(16)
O1A C1A C6A' C5A' -170.3(11)
C6A C1A C6A' C5A' 77.2(11)
C2A C1A C6A' C5A' -65.5(11)
O5A C5A' C6A' O6A -6.9(14)
C4A C5A' C6A' O6A 112.1(14)
O5A C5A' C6A' C1A -129.1(12)
C4A C5A' C6A' C1A -10.1(19)
C7B O2B C2B' C3B' -13.8(6)
C2B O2B C2B' C3B' 87.8(5)
C7B O2B C2B' C1B -138.0(4)
C2B O2B C2B' C1B -36.4(4)
C2B C1B C2B' O2B 44.4(5)
C6B' C1B C2B' O2B 162.0(5)
O1B C1B C2B' O2B -64.2(6)
C6B C1B C2B' O2B -162.8(6)
C2B C1B C2B' C3B' -73.7(6)
C6B' C1B C2B' C3B' 43.9(8)
O1B C1B C2B' C3B' 177.7(5)
C6B C1B C2B' C3B' 79.1(6)
C7B O3B C3B' C2B' 29.3(6)
C3B O3B C3B' C2B' -80.0(5)
C7B O3B C3B' C4B 147.7(4)
C3B O3B C3B' C4B 38.5(4)
O2B C2B' C3B' O3B -10.6(7)
C1B C2B' C3B' O3B 111.3(6)
O2B C2B' C3B' C4B -129.9(6)
C1B C2B' C3B' C4B -7.9(8)
C5B' C4B C3B' O3B -158.9(5)
C3B C4B C3B' O3B -43.3(4)
O4B C4B C3B' O3B 72.7(5)
C5B C4B C3B' O3B 176.9(6)
C5B' C4B C3B' C2B' -41.6(8)
C3B C4B C3B' C2B' 73.9(6)
O4B C4B C3B' C2B' -170.1(5)
C5B C4B C3B' C2B' -65.9(5)
C3B C4B C5B' C6B' -16.5(8)
O4B C4B C5B' C6B' 170.8(4)
C3B' C4B C5B' C6B' 51.4(7)
C5B C4B C5B' C6B' 77.9(6)
C3B C4B C5B' O5B -129.9(4)
O4B C4B C5B' O5B 57.5(5)
C3B' C4B C5B' O5B -62.0(6)
C5B C4B C5B' O5B -35.5(3)
C5B O5B C5B' C4B 44.9(4)
C10B O5B C5B' C4B 155.4(4)
C5B O5B C5B' C6B' -74.8(5)
C10B O5B C5B' C6B' 35.7(5)
C2B C1B C6B' O6B 138.1(5)
O1B C1B C6B' O6B -46.1(6)
C6B C1B C6B' O6B 36.4(4)
C2B' C1B C6B' O6B 78.8(6)
C2B C1B C6B' C5B' 22.2(8)
O1B C1B C6B' C5B' -161.9(5)
C6B C1B C6B' C5B' -79.4(6)
C2B' C1B C6B' C5B' -37.1(8)
C6B O6B C6B' C1B -41.7(4)
C10B O6B C6B' C1B -138.1(4)
C6B O6B C6B' C5B' 84.9(5)
C10B O6B C6B' C5B' -11.5(6)
C4B C5B' C6B' C1B -7.9(9)
O5B C5B' C6B' C1B 107.8(6)
C4B C5B' C6B' O6B -130.2(5)
O5B C5B' C6B' O6B -14.5(6)
